data_7028623
loop_
_publ_author_name
'Yang, Fen'
'Zhou, Qi'
'Zeng, Guang'
'Li, Guanghua'
'Gao, Lu'
'Shi, Zhan'
'Feng, Shouhua'

_publ_section_title
;
 Anion effects on the structures and magnetic properties of binuclear
 lanthanide single-molecule magnets.
;
_journal_issue 3
_journal_name_full 'Dalton transactions (Cambridge, England : 2003)'
_journal_page_first 1238
_journal_page_last 1245
_journal_paper_doi 10.1039/c3dt52634h
_journal_volume 43
_journal_year 2014
_chemical_formula_moiety 'C44 H48 Cl6 Gd2 N4 O6'
_chemical_formula_sum 'C44 H48 Cl6 Gd2 N4 O6'
_chemical_formula_weight 1256.06
_chemical_melting_point ?
_chemical_name_systematic
; 
 ? 
;
_space_group_IT_number 14
_symmetry_cell_setting monoclinic
_symmetry_space_group_name_Hall '-P 2ybc'
_symmetry_space_group_name_H-M 'P 1 21/c 1'
_atom_sites_solution_hydrogens geom
_atom_sites_solution_primary direct
_atom_sites_solution_secondary difmap
_audit_creation_method SHELXL-97
_cell_angle_alpha 90.00
_cell_angle_beta 105.43(3)
_cell_angle_gamma 90.00
_cell_formula_units_Z 2
_cell_length_a 10.883(2)
_cell_length_b 12.170(2)
_cell_length_c 18.594(4)
_cell_measurement_reflns_used 5414
_cell_measurement_temperature 293(2)
_cell_measurement_theta_max 27.47
_cell_measurement_theta_min 3.01
_cell_volume 2373.9(8)
_computing_cell_refinement Process-auto
_computing_data_collection Process-auto
_computing_data_reduction Process-auto
_computing_molecular_graphics SHELXP-97
_computing_publication_material SHELXTL
_computing_structure_refinement 'SHELXL-97 (Sheldrick, 1997)'
_computing_structure_solution 'SHELXS-97 (Sheldrick, 1990)'
_diffrn_ambient_temperature 293(2)
_diffrn_detector_area_resol_mean 10.0
_diffrn_measured_fraction_theta_full 0.997
_diffrn_measured_fraction_theta_max 0.997
_diffrn_measurement_device_type 'Rigaku RAXIS-RAPID'
_diffrn_measurement_method omega-scan
_diffrn_radiation_monochromator graphite
_diffrn_radiation_source 'fine-focus sealed tube'
_diffrn_radiation_type MoK\a
_diffrn_radiation_wavelength 0.71073
_diffrn_reflns_av_R_equivalents 0.0347
_diffrn_reflns_av_unetI/netI 0.0286
_diffrn_reflns_limit_h_max 14
_diffrn_reflns_limit_h_min -14
_diffrn_reflns_limit_k_max 15
_diffrn_reflns_limit_k_min -13
_diffrn_reflns_limit_l_max 24
_diffrn_reflns_limit_l_min -24
_diffrn_reflns_number 22624
_diffrn_reflns_theta_full 27.47
_diffrn_reflns_theta_max 27.47
_diffrn_reflns_theta_min 3.01
_diffrn_standards_decay_% 0
_diffrn_standards_interval_count 0
_diffrn_standards_interval_time 0
_diffrn_standards_number 0
_exptl_absorpt_coefficient_mu 3.157
_exptl_absorpt_correction_T_max 1.0000
_exptl_absorpt_correction_T_min 0.9241
_exptl_absorpt_correction_type empirical
_exptl_absorpt_process_details Process-auto
_exptl_crystal_colour yellow
_exptl_crystal_density_diffrn 1.757
_exptl_crystal_density_meas ?
_exptl_crystal_density_method 'not measured'
_exptl_crystal_description block
_exptl_crystal_F_000 1236
_exptl_crystal_size_max 0.29
_exptl_crystal_size_mid 0.26
_exptl_crystal_size_min 0.24
_refine_diff_density_max 1.354
_refine_diff_density_min -1.466
_refine_diff_density_rms 0.109
_refine_ls_extinction_method none
_refine_ls_goodness_of_fit_ref 1.076
_refine_ls_hydrogen_treatment none
_refine_ls_matrix_type full
_refine_ls_number_parameters 283
_refine_ls_number_reflns 5414
_refine_ls_number_restraints 2
_refine_ls_restrained_S_all 1.076
_refine_ls_R_factor_all 0.0314
_refine_ls_R_factor_gt 0.0274
_refine_ls_shift/su_max 0.000
_refine_ls_shift/su_mean 0.000
_refine_ls_structure_factor_coef Fsqd
_refine_ls_weighting_details 'calc w=1/[\s^2^(Fo^2^)+(0.0170P)^2^+7.1067P] where P=(Fo^2^+2Fc^2^)/3'
_refine_ls_weighting_scheme calc
_refine_ls_wR_factor_gt 0.0617
_refine_ls_wR_factor_ref 0.0632
_reflns_number_gt 4915
_reflns_number_total 5414
_reflns_threshold_expression >2sigma(I)
_cod_data_source_file c3dt52634h.txt
_cod_data_source_block compound-4
_cod_depositor_comments
;
The following automatic conversions were performed:

'_chemical_melting_point' value 'not measured' was changed to '?' -
the value is undefined or not given.

Automatic conversion script
Id: cif_fix_values 2281 2013-09-26 08:29:07Z andrius 

The following automatic conversions were performed:

'_exptl_crystal_density_meas' value 'none' was changed to '?' - the
value is perceived as not measured.

Automatic conversion script
Id: cif_fix_values 3008 2015-01-20 13:52:24Z robertas 
;
_cod_original_cell_volume 2374.0(8)
_cod_original_sg_symbol_H-M P2(1)/c
_cod_database_code 7028623

loop_
_symmetry_equiv_pos_as_xyz
'x, y, z'
'-x, y+1/2, -z+1/2'
'-x, -y, -z'
'x, -y-1/2, z-1/2'

loop_
_atom_site_label
_atom_site_type_symbol
_atom_site_fract_x
_atom_site_fract_y
_atom_site_fract_z
_atom_site_U_iso_or_equiv
_atom_site_adp_type
_atom_site_occupancy
_atom_site_symmetry_multiplicity
_atom_site_calc_flag
_atom_site_refinement_flags
Gd1 Gd -0.018562(14) -0.128220(12) 0.058359(8) 0.01426(5) Uani 1 1 d .
Cl1 Cl 0.19405(8) -0.08455(9) 0.16343(5) 0.0323(2) Uani 1 1 d .
Cl2 Cl -0.15819(8) -0.16052(7) 0.15310(4) 0.02319(17) Uani 1 1 d .
Cl3 Cl -0.22435(8) -0.17594(8) -0.05508(5) 0.02517(17) Uani 1 1 d .
N1 N -0.0630(4) -0.3929(2) -0.08937(18) 0.0335(8) Uani 1 1 d .
H1 H -0.0983 -0.3416 -0.0701 0.080 Uiso 1 1 calc .
N2 N 0.3230(2) -0.0965(2) 0.01753(15) 0.0184(5) Uani 1 1 d .
H2 H 0.2817 -0.0531 0.0392 0.080 Uiso 1 1 calc .
O1 O 0.0567(2) -0.28533(19) 0.03665(14) 0.0250(5) Uani 1 1 d .
O2 O 0.0715(2) -0.05611(17) -0.03508(12) 0.0153(4) Uani 1 1 d .
O3 O 0.4291(5) 0.0198(5) 0.3070(3) 0.116(2) Uani 1 1 d D
C1 C -0.1331(6) -0.4398(3) -0.1526(2) 0.0494(14) Uani 1 1 d .
C2 C -0.0738(8) -0.5220(4) -0.1841(3) 0.072(2) Uani 1 1 d .
H2A H -0.1183 -0.5551 -0.2285 0.080 Uiso 1 1 calc .
C3 C 0.0464(9) -0.5540(4) -0.1514(3) 0.080(2) Uani 1 1 d .
H3A H 0.0825 -0.6097 -0.1733 0.080 Uiso 1 1 calc .
C4 C 0.1203(6) -0.5043(3) -0.0838(3) 0.0577(17) Uani 1 1 d .
C5 C 0.2448(7) -0.5317(4) -0.0463(4) 0.073(2) Uani 1 1 d .
H5 H 0.2865 -0.5877 -0.0644 0.080 Uiso 1 1 calc .
C6 C 0.3061(6) -0.4765(4) 0.0172(4) 0.0644(19) Uani 1 1 d .
H6 H 0.3896 -0.4956 0.0413 0.080 Uiso 1 1 calc .
C7 C 0.2460(4) -0.3904(3) 0.0476(3) 0.0438(12) Uani 1 1 d .
H7 H 0.2903 -0.3536 0.0905 0.080 Uiso 1 1 calc .
C8 C 0.1211(4) -0.3623(3) 0.0125(2) 0.0321(9) Uani 1 1 d .
C9 C 0.0592(5) -0.4202(3) -0.0535(2) 0.0370(11) Uani 1 1 d .
C10 C -0.2655(6) -0.4024(4) -0.1858(2) 0.0520(14) Uani 1 1 d .
H10A H -0.2827 -0.3391 -0.1592 0.080 Uiso 1 1 calc .
H10B H -0.3237 -0.4603 -0.1824 0.080 Uiso 1 1 calc .
H10C H -0.2761 -0.3836 -0.2372 0.080 Uiso 1 1 calc .
C11 C 0.4463(3) -0.1129(3) 0.04984(19) 0.0227(7) Uani 1 1 d .
C12 C 0.5136(3) -0.1842(3) 0.0140(2) 0.0286(8) Uani 1 1 d .
H12 H 0.5998 -0.1974 0.0354 0.080 Uiso 1 1 calc .
C13 C 0.4534(3) -0.2339(3) -0.0517(2) 0.0266(8) Uani 1 1 d .
H13 H 0.4994 -0.2806 -0.0744 0.080 Uiso 1 1 calc .
C14 C 0.3227(3) -0.2160(3) -0.08579(19) 0.0202(7) Uani 1 1 d .
C15 C 0.2536(4) -0.2641(3) -0.1535(2) 0.0245(7) Uani 1 1 d .
H15 H 0.2942 -0.3108 -0.1796 0.080 Uiso 1 1 calc .
C16 C 0.1266(3) -0.2416(3) -0.18064(19) 0.0231(7) Uani 1 1 d .
H16 H 0.0814 -0.2738 -0.2252 0.080 Uiso 1 1 calc .
C17 C 0.0622(3) -0.1703(3) -0.14248(17) 0.0180(6) Uani 1 1 d .
H17 H -0.0241 -0.1560 -0.1625 0.080 Uiso 1 1 calc .
C18 C 0.1263(3) -0.1219(2) -0.07585(17) 0.0147(6) Uani 1 1 d .
C19 C 0.2578(3) -0.1445(2) -0.04825(17) 0.0163(6) Uani 1 1 d .
C20 C 0.5043(3) -0.0550(3) 0.1214(2) 0.0318(8) Uani 1 1 d .
H20A H 0.4413 -0.0093 0.1341 0.080 Uiso 1 1 calc .
H20B H 0.5740 -0.0103 0.1160 0.080 Uiso 1 1 calc .
H20C H 0.5350 -0.1081 0.1602 0.080 Uiso 1 1 calc .
C21 C 0.4020(11) 0.1381(6) 0.2870(7) 0.139(5) Uani 1 1 d D
H21A H 0.3167 0.1460 0.2542 0.080 Uiso 1 1 calc .
H21B H 0.4076 0.1812 0.3316 0.080 Uiso 1 1 calc .
C22 C 0.4934(11) 0.1754(7) 0.2505(5) 0.113(3) Uani 1 1 d .
H22A H 0.4914 0.2542 0.2479 0.080 Uiso 1 1 calc .
H22B H 0.4738 0.1456 0.2009 0.080 Uiso 1 1 calc .
H22C H 0.5768 0.1516 0.2779 0.080 Uiso 1 1 calc .
H99 H 0.367(3) -0.0226(14) 0.287(3) 0.100 Uiso 1 1 d D

loop_
_atom_site_aniso_label
_atom_site_aniso_U_11
_atom_site_aniso_U_22
_atom_site_aniso_U_33
_atom_site_aniso_U_23
_atom_site_aniso_U_13
_atom_site_aniso_U_12
Gd1 0.01437(8) 0.01564(8) 0.01339(8) 0.00131(6) 0.00479(5) 0.00180(6)
Cl1 0.0233(4) 0.0512(6) 0.0189(4) 0.0054(4) -0.0001(3) -0.0060(4)
Cl2 0.0230(4) 0.0293(4) 0.0205(4) 0.0006(3) 0.0114(3) 0.0020(3)
Cl3 0.0192(4) 0.0352(5) 0.0208(4) -0.0056(3) 0.0048(3) -0.0046(3)
N1 0.065(2) 0.0173(14) 0.0282(16) 0.0003(13) 0.0297(17) -0.0044(15)
N2 0.0159(13) 0.0208(13) 0.0187(13) 0.0009(11) 0.0053(11) 0.0025(10)
O1 0.0301(13) 0.0190(12) 0.0308(13) 0.0040(10) 0.0164(11) 0.0067(10)
O2 0.0146(10) 0.0175(11) 0.0147(10) -0.0019(9) 0.0052(8) 0.0025(8)
O3 0.099(4) 0.159(5) 0.115(4) -0.081(4) 0.071(3) -0.081(4)
C1 0.112(4) 0.022(2) 0.026(2) -0.0008(17) 0.039(3) -0.017(2)
C2 0.171(7) 0.020(2) 0.041(3) -0.001(2) 0.055(4) 0.007(3)
C3 0.196(8) 0.019(2) 0.056(3) 0.009(2) 0.086(5) 0.028(3)
C4 0.120(5) 0.021(2) 0.057(3) 0.019(2) 0.068(3) 0.030(3)
C5 0.135(6) 0.036(3) 0.082(4) 0.029(3) 0.090(4) 0.048(3)
C6 0.077(4) 0.045(3) 0.096(5) 0.044(3) 0.067(4) 0.043(3)
C7 0.046(2) 0.032(2) 0.068(3) 0.029(2) 0.040(2) 0.0165(18)
C8 0.047(2) 0.0176(17) 0.044(2) 0.0126(16) 0.034(2) 0.0089(16)
C9 0.072(3) 0.0151(16) 0.041(2) 0.0091(16) 0.046(2) 0.0105(18)
C10 0.093(4) 0.042(3) 0.024(2) -0.0081(19) 0.020(2) -0.025(3)
C11 0.0172(15) 0.0268(17) 0.0244(17) 0.0071(14) 0.0060(13) 0.0011(13)
C12 0.0183(16) 0.035(2) 0.034(2) 0.0098(17) 0.0101(15) 0.0084(14)
C13 0.0236(17) 0.0276(18) 0.0339(19) 0.0037(16) 0.0169(16) 0.0067(14)
C14 0.0218(16) 0.0177(15) 0.0251(17) 0.0039(13) 0.0133(14) 0.0034(12)
C15 0.0359(19) 0.0183(16) 0.0257(17) 0.0003(14) 0.0194(16) 0.0049(14)
C16 0.0341(19) 0.0197(16) 0.0191(16) -0.0024(13) 0.0136(14) -0.0023(14)
C17 0.0235(16) 0.0173(15) 0.0145(14) 0.0041(12) 0.0072(13) -0.0005(12)
C18 0.0180(14) 0.0128(14) 0.0153(14) 0.0030(12) 0.0079(12) 0.0005(11)
C19 0.0198(15) 0.0149(15) 0.0167(14) 0.0023(12) 0.0091(12) 0.0002(12)
C20 0.0195(17) 0.042(2) 0.030(2) 0.0001(17) -0.0001(15) 0.0010(15)
C21 0.199(11) 0.058(4) 0.221(12) -0.057(6) 0.162(10) -0.041(5)
C22 0.168(9) 0.081(5) 0.074(5) -0.015(4) 0.005(6) 0.017(6)

loop_
_atom_type_symbol
_atom_type_description
_atom_type_scat_dispersion_real
_atom_type_scat_dispersion_imag
_atom_type_scat_source
C C 0.0033 0.0016 'International Tables Vol C Tables 4.2.6.8 and 6.1.1.4'
H H 0.0000 0.0000 'International Tables Vol C Tables 4.2.6.8 and 6.1.1.4'
N N 0.0061 0.0033 'International Tables Vol C Tables 4.2.6.8 and 6.1.1.4'
O O 0.0106 0.0060 'International Tables Vol C Tables 4.2.6.8 and 6.1.1.4'
Cl Cl 0.1484 0.1585 'International Tables Vol C Tables 4.2.6.8 and 6.1.1.4'
Gd Gd -0.1653 3.9035 'International Tables Vol C Tables 4.2.6.8 and 6.1.1.4'

loop_
_geom_angle_atom_site_label_1
_geom_angle_atom_site_label_2
_geom_angle_atom_site_label_3
_geom_angle
_geom_angle_site_symmetry_1
_geom_angle_site_symmetry_3
O1 Gd1 O2 154.91(8) . 3
O1 Gd1 O2 86.54(8) . .
O2 Gd1 O2 68.79(8) 3 .
O1 Gd1 Cl2 107.86(6) . .
O2 Gd1 Cl2 96.29(5) 3 .
O2 Gd1 Cl2 164.41(5) . .
O1 Gd1 Cl1 90.87(7) . .
O2 Gd1 Cl1 93.90(6) 3 .
O2 Gd1 Cl1 90.91(6) . .
Cl2 Gd1 Cl1 94.72(3) . .
O1 Gd1 Cl3 86.59(7) . .
O2 Gd1 Cl3 87.09(6) 3 .
O2 Gd1 Cl3 85.76(6) . .
Cl2 Gd1 Cl3 89.09(3) . .
Cl1 Gd1 Cl3 175.92(3) . .
O1 Gd1 Gd1 120.39(6) . 3
O2 Gd1 Gd1 34.82(5) 3 3
O2 Gd1 Gd1 33.98(5) . 3
Cl2 Gd1 Gd1 130.96(2) . 3
Cl1 Gd1 Gd1 92.90(3) . 3
Cl3 Gd1 Gd1 85.65(2) . 3
C1 N1 C9 125.2(4) . .
C1 N1 H1 117.4 . .
C9 N1 H1 117.4 . .
C11 N2 C19 123.9(3) . .
C11 N2 H2 118.0 . .
C19 N2 H2 118.0 . .
C8 O1 Gd1 162.8(2) . .
C18 O2 Gd1 126.37(18) . 3
C18 O2 Gd1 121.52(18) . .
Gd1 O2 Gd1 111.21(8) 3 .
C21 O3 H99 113.1(16) . .
N1 C1 C2 116.8(6) . .
N1 C1 C10 119.7(4) . .
C2 C1 C10 123.5(5) . .
C3 C2 C1 121.2(6) . .
C3 C2 H2A 119.4 . .
C1 C2 H2A 119.4 . .
C2 C3 C4 121.7(4) . .
C2 C3 H3A 119.2 . .
C4 C3 H3A 119.2 . .
C5 C4 C9 118.2(5) . .
C5 C4 C3 125.7(5) . .
C9 C4 C3 116.2(6) . .
C6 C5 C4 120.1(4) . .
C6 C5 H5 120.0 . .
C4 C5 H5 120.0 . .
C5 C6 C7 122.2(5) . .
C5 C6 H6 118.9 . .
C7 C6 H6 118.9 . .
C8 C7 C6 119.3(5) . .
C8 C7 H7 120.3 . .
C6 C7 H7 120.3 . .
O1 C8 C7 124.0(4) . .
O1 C8 C9 118.3(4) . .
C7 C8 C9 117.7(4) . .
N1 C9 C4 118.8(5) . .
N1 C9 C8 118.6(3) . .
C4 C9 C8 122.5(5) . .
C1 C10 H10A 109.5 . .
C1 C10 H10B 109.5 . .
H10A C10 H10B 109.5 . .
C1 C10 H10C 109.5 . .
H10A C10 H10C 109.5 . .
H10B C10 H10C 109.5 . .
N2 C11 C12 117.8(3) . .
N2 C11 C20 117.9(3) . .
C12 C11 C20 124.2(3) . .
C13 C12 C11 120.6(3) . .
C13 C12 H12 119.7 . .
C11 C12 H12 119.7 . .
C12 C13 C14 121.4(3) . .
C12 C13 H13 119.3 . .
C14 C13 H13 119.3 . .
C15 C14 C13 124.8(3) . .
C15 C14 C19 118.5(3) . .
C13 C14 C19 116.6(3) . .
C16 C15 C14 119.5(3) . .
C16 C15 H15 120.3 . .
C14 C15 H15 120.3 . .
C15 C16 C17 121.6(3) . .
C15 C16 H16 119.2 . .
C17 C16 H16 119.2 . .
C18 C17 C16 120.7(3) . .
C18 C17 H17 119.7 . .
C16 C17 H17 119.7 . .
O2 C18 C17 124.4(3) . .
O2 C18 C19 118.0(3) . .
C17 C18 C19 117.6(3) . .
N2 C19 C18 118.3(3) . .
N2 C19 C14 119.6(3) . .
C18 C19 C14 122.0(3) . .
C11 C20 H20A 109.5 . .
C11 C20 H20B 109.5 . .
H20A C20 H20B 109.5 . .
C11 C20 H20C 109.5 . .
H20A C20 H20C 109.5 . .
H20B C20 H20C 109.5 . .
C22 C21 O3 108.0(7) . .
C22 C21 H21A 110.1 . .
O3 C21 H21A 110.1 . .
C22 C21 H21B 110.1 . .
O3 C21 H21B 110.1 . .
H21A C21 H21B 108.4 . .
C21 C22 H22A 109.5 . .
C21 C22 H22B 109.5 . .
H22A C22 H22B 109.5 . .
C21 C22 H22C 109.5 . .
H22A C22 H22C 109.5 . .
H22B C22 H22C 109.5 . .

loop_
_geom_bond_atom_site_label_1
_geom_bond_atom_site_label_2
_geom_bond_distance
_geom_bond_site_symmetry_2
Gd1 O1 2.160(2) .
Gd1 O2 2.328(2) 3
Gd1 O2 2.378(2) .
Gd1 Cl2 2.6441(10) .
Gd1 Cl1 2.6550(13) .
Gd1 Cl3 2.6999(13) .
Gd1 Gd1 3.8832(6) 3
N1 C1 1.347(6) .
N1 C9 1.361(6) .
N1 H1 0.8600 .
N2 C11 1.332(4) .
N2 C19 1.371(4) .
N2 H2 0.8600 .
O1 C8 1.318(4) .
O2 C18 1.346(4) .
O2 Gd1 2.328(2) 3
O3 C21 1.498(11) .
O3 H99 0.852(10) .
C1 C2 1.400(7) .
C1 C10 1.481(8) .
C2 C3 1.345(10) .
C2 H2A 0.9300 .
C3 C4 1.433(9) .
C3 H3A 0.9300 .
C4 C5 1.390(9) .
C4 C9 1.416(5) .
C5 C6 1.368(10) .
C5 H5 0.9300 .
C6 C7 1.429(6) .
C6 H6 0.9300 .
C7 C8 1.385(6) .
C7 H7 0.9300 .
C8 C9 1.420(6) .
C10 H10A 0.9600 .
C10 H10B 0.9600 .
C10 H10C 0.9600 .
C11 C12 1.412(5) .
C11 C20 1.489(5) .
C12 C13 1.365(6) .
C12 H12 0.9300 .
C13 C14 1.412(5) .
C13 H13 0.9300 .
C14 C15 1.411(5) .
C14 C19 1.416(4) .
C15 C16 1.367(5) .
C15 H15 0.9300 .
C16 C17 1.419(5) .
C16 H16 0.9300 .
C17 C18 1.382(4) .
C17 H17 0.9300 .
C18 C19 1.413(4) .
C20 H20A 0.9600 .
C20 H20B 0.9600 .
C20 H20C 0.9600 .
C21 C22 1.419(13) .
C21 H21A 0.9700 .
C21 H21B 0.9700 .
C22 H22A 0.9600 .
C22 H22B 0.9600 .
C22 H22C 0.9600 .

loop_
_geom_hbond_atom_site_label_D
_geom_hbond_atom_site_label_H
_geom_hbond_atom_site_label_A
_geom_hbond_distance_DH
_geom_hbond_distance_HA
_geom_hbond_distance_DA
_geom_hbond_angle_DHA
_geom_hbond_site_symmetry_A
N1 H1 Cl3 0.86 2.49 3.325(3) 162.4 .
N2 H2 Cl1 0.86 2.75 3.373(3) 130.5 .
N2 H2 Cl3 0.86 2.89 3.609(3) 142.6 3
O3 H99 Cl1 0.852(10) 2.67(3) 3.413(5) 147(5) .
